data_9011272
loop_
_publ_author_name
'Edstrom, K.'
'Thomas, J. O.'
'Farrington, G. C.'

_publ_section_title
;Structural aspects of the Na+ -> Cd2+ ion-exchange process in Na+
 beta-alumina Locality: synthetic Note: anisoB's from ICSD Sample: y = .45
;
_journal_issue 5
_journal_name_full 'Acta Crystallographica, Section B'
_journal_page_first 635
_journal_page_last 643
_journal_paper_doi 10.1107/S0108768191003075
_journal_volume 47
_journal_year 1991
_chemical_compound_source Synthetic
_chemical_formula_sum 'Al11 Cd0.222 Na0.774 O17.111'
_chemical_name_mineral Diaoyudaoite
_space_group_IT_number 194
_symmetry_space_group_name_Hall '-P 6c 2c'
_symmetry_space_group_name_H-M 'P 63/m m c'
_cell_angle_alpha 90
_cell_angle_beta 90
_cell_angle_gamma 120
_cell_length_a 5.5906
_cell_length_b 5.5906
_cell_length_c 22.519
_cell_formula_units_Z 2
_cell_volume 609.532
_database_code_amcsd 0009850
_exptl_crystal_density_diffrn 3.342
_cod_original_formula_sum 'Na.774 Cd.222 Al11 O17.111'
_cod_database_code 9011272

loop_
_space_group_symop_operation_xyz
x,y,z
-x,-x+y,1/2+z
x,x-y,1/2-z
-x+y,-x,1/2-z
x-y,x,1/2+z
-y,-x,z
y,x,-z
y,-x+y,-z
-y,x-y,z
x-y,-y,1/2+z
-x+y,y,1/2-z
x,y,1/2-z
-x,-y,1/2+z
x,x-y,z
-x,-x+y,-z
x-y,x,-z
-x+y,-x,z
y,x,1/2+z
-y,-x,1/2-z
-y,x-y,1/2-z
y,-x+y,1/2+z
-x+y,y,z
x-y,-y,-z
-x,-y,-z

loop_
_atom_site_aniso_label
_atom_site_aniso_U_11
_atom_site_aniso_U_22
_atom_site_aniso_U_33
_atom_site_aniso_U_12
_atom_site_aniso_U_13
_atom_site_aniso_U_23
Na1 0.19666 0.19666 0.06217 0.09833 0.00000 0.00000
Na2 0.15889 0.15889 0.01002 -0.04750 0.00000 0.00000
CdB 0.58569 0.58569 0.02492 -0.50411 0.00000 0.00000
Al1 0.00426 0.00342 0.00565 0.00171 0.00000 0.00000
Al2 0.00346 0.00346 0.00462 0.00173 0.00000 0.00000
Al3 0.00641 0.00641 0.00565 0.00321 0.00000 0.00000
Al4 0.00380 0.00380 0.00488 0.00190 0.00000 0.00000
Al5 0.00426 0.00342 0.00565 0.00171 0.00000 0.00000
O1 0.00544 0.00376 0.00565 0.00189 -0.00011 -0.00028
O2 0.00455 0.00455 0.00873 0.00171 0.00028 -0.00028
O3 0.00515 0.00515 0.00411 0.00258 0.00000 0.00000
O4 0.00400 0.00400 0.00591 0.00200 0.00000 0.00000
O5 0.05558 0.05558 0.00565 0.02779 0.00000 0.00000

loop_
_atom_site_label
_atom_site_fract_x
_atom_site_fract_y
_atom_site_fract_z
_atom_site_occupancy
_atom_site_U_iso_or_equiv
Na1 0.66667 0.33333 0.25000 0.72300 ?
Na2 0.89702 -0.89702 0.25000 0.01700 ?
CdB 0.78763 -0.78763 0.25000 0.07400 ?
Al1 -0.16765 -0.33530 0.10661 0.96300 0.00460
Al2 0.33333 0.66667 0.02475 1.00000 0.00370
Al3 0.33333 0.66667 0.17577 1.00000 0.00600
Al4 0.00000 0.00000 0.00000 1.00000 0.00400
Al5 -0.16333 -0.32670 0.17345 0.03700 0.00460
O1 0.15728 0.31456 0.04983 1.00000 0.00490
O2 0.50314 0.49686 0.14646 1.00000 0.00590
O3 0.66667 0.33333 0.05539 1.00000 0.00510
O4 0.00000 0.00000 0.14212 1.00000 0.00450
O5 0.33333 0.66667 0.25000 1.00000 ?
O6 0.83333 0.16667 0.25000 0.03700 0.00300

loop_
_cod_related_entry_id
_cod_related_entry_database
_cod_related_entry_code
1 AMCSD 0009850
